data_4028720
loop_
_publ_author_name
'Zeng Li'
'Jing Li'
'Nan Yang'
'Ying Chen'
'Yu Zhou'
'Xun Ji'
'Lei Zhang'
'Jinfang Wang'
'Xin Xie'
'Hong Liu'

_publ_section_title
;
 Gold(I)-Catalyzed Cascade Approach for the Synthesis of Tryptamine-Based
 Polycyclic Privileged Scaffolds as \a1-Adrenergic Receptor Antagonists
;
_journal_name_full 'Journal of Organic Chemistry'
_journal_page_first 10802
_journal_page_last 10811
_journal_paper_doi 10.1021/jo4017887
_journal_volume 78
_journal_year 2013
_chemical_absolute_configuration unk
_chemical_formula_sum 'C20 H20 N2 O2'
_chemical_formula_weight 320.38
_chemical_name_systematic
; 
 ? 
;
_space_group_IT_number 14
_symmetry_space_group_name_Hall '-P 2yn'
_symmetry_space_group_name_H-M 'P 1 21/n 1'
_atom_sites_solution_hydrogens geom
_atom_sites_solution_primary direct
_atom_sites_solution_secondary difmap
_audit_creation_method SHELXL-97
_cell_angle_alpha 90.00
_cell_angle_beta 96.41(3)
_cell_angle_gamma 90.00
_cell_formula_units_Z 4
_cell_length_a 6.999(5)
_cell_length_b 11.729(9)
_cell_length_c 21.182(16)
_cell_measurement_temperature 296(2)
_cell_volume 1728(2)
_computing_structure_refinement 'SHELXL-97 (Sheldrick, 2008)'
_computing_structure_solution 'SHELXS-97 (Sheldrick, 2008)'
_diffrn_ambient_temperature 296(2)
_diffrn_measured_fraction_theta_full 0.986
_diffrn_measured_fraction_theta_max 0.986
_diffrn_radiation_monochromator graphite
_diffrn_radiation_source 'fine-focus sealed tube'
_diffrn_radiation_type MoK\a
_diffrn_radiation_wavelength 0.71073
_diffrn_reflns_av_R_equivalents 0.0821
_diffrn_reflns_av_sigmaI/netI 0.0983
_diffrn_reflns_limit_h_max 9
_diffrn_reflns_limit_h_min -8
_diffrn_reflns_limit_k_max 14
_diffrn_reflns_limit_k_min -14
_diffrn_reflns_limit_l_max 27
_diffrn_reflns_limit_l_min -27
_diffrn_reflns_number 14914
_diffrn_reflns_theta_full 27.50
_diffrn_reflns_theta_max 27.50
_diffrn_reflns_theta_min 1.93
_exptl_absorpt_coefficient_mu 0.080
_exptl_absorpt_correction_T_max 0.9976
_exptl_absorpt_correction_T_min 0.9976
_exptl_absorpt_correction_type multi-scan
_exptl_crystal_density_diffrn 1.231
_exptl_crystal_F_000 680
_exptl_crystal_size_max 0.03
_exptl_crystal_size_mid 0.03
_exptl_crystal_size_min 0.03
_refine_diff_density_max 0.154
_refine_diff_density_min -0.215
_refine_diff_density_rms 0.040
_refine_ls_extinction_method none
_refine_ls_goodness_of_fit_ref 0.986
_refine_ls_hydrogen_treatment mixed
_refine_ls_matrix_type full
_refine_ls_number_parameters 227
_refine_ls_number_reflns 3915
_refine_ls_number_restraints 0
_refine_ls_restrained_S_all 0.986
_refine_ls_R_factor_all 0.1613
_refine_ls_R_factor_gt 0.0602
_refine_ls_shift/su_max 0.000
_refine_ls_shift/su_mean 0.000
_refine_ls_structure_factor_coef Fsqd
_refine_ls_weighting_details 'calc w=1/[\s^2^(Fo^2^)+(0.0529P)^2^+0.0000P] where P=(Fo^2^+2Fc^2^)/3'
_refine_ls_weighting_scheme calc
_refine_ls_wR_factor_gt 0.1082
_refine_ls_wR_factor_ref 0.1372
_reflns_number_gt 1843
_reflns_number_total 3915
_reflns_threshold_expression >2sigma(I)
_cod_data_source_file jo4017887_si_004.cif
_cod_data_source_block 2013096_0m
_cod_database_code 4028720

loop_
_symmetry_equiv_pos_as_xyz
'x, y, z'
'-x+1/2, y+1/2, -z+1/2'
'-x, -y, -z'
'x-1/2, -y-1/2, z-1/2'

loop_
_atom_site_label
_atom_site_type_symbol
_atom_site_fract_x
_atom_site_fract_y
_atom_site_fract_z
_atom_site_U_iso_or_equiv
_atom_site_adp_type
_atom_site_occupancy
_atom_site_symmetry_multiplicity
_atom_site_calc_flag
_atom_site_refinement_flags
O1S O 0.9623(3) 0.56802(19) 0.20699(11) 0.0645(6) Uani 1 1 d .
O1 O 0.6735(3) 0.74281(16) -0.02117(9) 0.0666(6) Uani 1 1 d .
N2 N 0.3307(3) 0.52703(16) 0.16703(9) 0.0423(5) Uani 1 1 d .
H5 H 0.2338 0.5436 0.1869 0.051 Uiso 1 1 calc R
N1 N 0.6045(3) 0.27083(16) 0.23549(9) 0.0413(5) Uani 1 1 d .
C20 C 0.8500(4) 0.6966(3) -0.03772(14) 0.0744(9) Uani 1 1 d .
H3 H 0.9393 0.6889 -0.0001 0.112 Uiso 1 1 calc R
H1 H 0.9028 0.7467 -0.0671 0.112 Uiso 1 1 calc R
H20 H 0.8265 0.6231 -0.0570 0.112 Uiso 1 1 calc R
C16 C 0.5877(4) 0.6843(2) 0.02497(12) 0.0495(7) Uani 1 1 d .
C15 C 0.6550(4) 0.5832(2) 0.05165(11) 0.0462(7) Uani 1 1 d .
H4 H 0.7629 0.5480 0.0385 0.055 Uiso 1 1 calc R
C14 C 0.5566(3) 0.5344(2) 0.09924(11) 0.0382(6) Uani 1 1 d .
C11 C 0.5864(3) 0.43340(19) 0.13752(11) 0.0380(6) Uani 1 1 d .
C12 C 0.4489(3) 0.4328(2) 0.17829(11) 0.0371(6) Uani 1 1 d .
C7 C 0.4317(3) 0.34714(19) 0.23049(11) 0.0393(6) Uani 1 1 d .
C6 C 0.4547(4) 0.40332(19) 0.29521(11) 0.0411(6) Uani 1 1 d .
C1 C 0.3189(4) 0.4609(2) 0.32603(12) 0.0533(7) Uani 1 1 d .
H13 H 0.1938 0.4700 0.3067 0.064 Uiso 1 1 calc R
C2 C 0.3731(5) 0.5046(2) 0.38595(14) 0.0681(9) Uani 1 1 d .
H11 H 0.2837 0.5430 0.4074 0.082 Uiso 1 1 calc R
C3 C 0.5592(5) 0.4915(3) 0.41409(14) 0.0754(10) Uani 1 1 d .
H2 H 0.5942 0.5222 0.4542 0.091 Uiso 1 1 calc R
C13 C 0.3945(3) 0.5894(2) 0.11872(11) 0.0393(6) Uani 1 1 d .
C10 C 0.7289(3) 0.33915(19) 0.13449(12) 0.0449(7) Uani 1 1 d .
H17 H 0.8563 0.3654 0.1509 0.054 Uiso 1 1 calc R
H16 H 0.7321 0.3153 0.0908 0.054 Uiso 1 1 calc R
C9 C 0.6697(4) 0.2386(2) 0.17440(12) 0.0485(7) Uani 1 1 d .
H15 H 0.5671 0.1970 0.1498 0.058 Uiso 1 1 calc R
H14 H 0.7783 0.1873 0.1825 0.058 Uiso 1 1 calc R
C8 C 0.7550(3) 0.3234(2) 0.28074(12) 0.0499(7) Uani 1 1 d .
H6 H 0.8366 0.3737 0.2591 0.060 Uiso 1 1 calc R
H7 H 0.8341 0.2659 0.3038 0.060 Uiso 1 1 calc R
C5 C 0.6403(4) 0.3888(2) 0.32405(12) 0.0464(7) Uani 1 1 d .
C19 C 0.2470(3) 0.2765(2) 0.21847(13) 0.0528(7) Uani 1 1 d .
H8 H 0.2487 0.2338 0.1799 0.079 Uiso 1 1 calc R
H10 H 0.1377 0.3264 0.2147 0.079 Uiso 1 1 calc R
H9 H 0.2390 0.2250 0.2533 0.079 Uiso 1 1 calc R
C4 C 0.6944(5) 0.4335(3) 0.38384(13) 0.0650(8) Uani 1 1 d .
H12 H 0.8194 0.4247 0.4032 0.078 Uiso 1 1 calc R
C18 C 0.3250(4) 0.6910(2) 0.08995(12) 0.0481(7) Uani 1 1 d .
H19 H 0.2160 0.7265 0.1020 0.058 Uiso 1 1 calc R
C17 C 0.4234(4) 0.7364(2) 0.04332(12) 0.0541(7) Uani 1 1 d .
H18 H 0.3794 0.8036 0.0235 0.065 Uiso 1 1 calc R
H1A H 0.947(4) 0.636(3) 0.2264(13) 0.081(10) Uiso 1 1 d .
H1B H 0.862(6) 0.550(4) 0.1831(18) 0.148(18) Uiso 1 1 d .

loop_
_atom_site_aniso_label
_atom_site_aniso_U_11
_atom_site_aniso_U_22
_atom_site_aniso_U_33
_atom_site_aniso_U_23
_atom_site_aniso_U_13
_atom_site_aniso_U_12
O1S 0.0458(12) 0.0532(13) 0.0939(17) -0.0252(12) 0.0054(12) 0.0060(11)
O1 0.0753(14) 0.0659(13) 0.0595(13) 0.0181(10) 0.0113(11) -0.0049(11)
N2 0.0397(12) 0.0438(12) 0.0446(12) 0.0008(10) 0.0096(10) 0.0102(10)
N1 0.0354(12) 0.0386(12) 0.0500(13) 0.0024(10) 0.0055(10) 0.0053(10)
C20 0.071(2) 0.090(2) 0.065(2) 0.0205(18) 0.0204(17) -0.0086(19)
C16 0.0575(18) 0.0500(17) 0.0394(15) 0.0068(14) -0.0010(13) -0.0055(15)
C15 0.0447(15) 0.0528(17) 0.0411(15) -0.0009(13) 0.0046(12) -0.0011(13)
C14 0.0376(14) 0.0419(14) 0.0338(13) -0.0028(11) -0.0015(11) -0.0002(12)
C11 0.0371(14) 0.0381(14) 0.0383(14) -0.0027(12) 0.0021(11) 0.0041(12)
C12 0.0342(13) 0.0367(14) 0.0396(14) -0.0002(11) 0.0014(11) 0.0027(12)
C7 0.0315(14) 0.0375(14) 0.0493(16) 0.0047(12) 0.0064(11) 0.0030(11)
C6 0.0470(16) 0.0376(14) 0.0398(14) 0.0059(12) 0.0099(12) 0.0012(12)
C1 0.0637(19) 0.0490(16) 0.0492(17) 0.0064(14) 0.0156(14) 0.0064(14)
C2 0.092(3) 0.0622(19) 0.055(2) 0.0013(16) 0.0294(19) 0.0117(18)
C3 0.110(3) 0.075(2) 0.0416(18) -0.0053(16) 0.010(2) -0.001(2)
C13 0.0426(14) 0.0387(14) 0.0357(13) 0.0004(12) 0.0011(11) -0.0001(12)
C10 0.0429(15) 0.0478(16) 0.0444(15) -0.0055(13) 0.0071(12) 0.0081(13)
C9 0.0466(16) 0.0399(15) 0.0599(17) -0.0025(13) 0.0104(13) 0.0087(13)
C8 0.0379(15) 0.0536(16) 0.0568(17) 0.0104(14) -0.0012(13) 0.0034(13)
C5 0.0483(16) 0.0443(15) 0.0462(16) 0.0085(13) 0.0031(13) -0.0004(13)
C19 0.0410(16) 0.0534(17) 0.0632(18) 0.0068(14) 0.0019(13) 0.0000(13)
C4 0.073(2) 0.070(2) 0.0490(18) 0.0076(16) -0.0055(16) -0.0048(18)
C18 0.0492(16) 0.0447(16) 0.0489(16) -0.0037(13) -0.0011(13) 0.0102(13)
C17 0.066(2) 0.0450(16) 0.0486(17) 0.0065(14) -0.0046(15) 0.0043(15)

loop_
_atom_type_symbol
_atom_type_description
_atom_type_scat_dispersion_real
_atom_type_scat_dispersion_imag
_atom_type_scat_source
C C 0.0033 0.0016 'International Tables Vol C Tables 4.2.6.8 and 6.1.1.4'
H H 0.0000 0.0000 'International Tables Vol C Tables 4.2.6.8 and 6.1.1.4'
N N 0.0061 0.0033 'International Tables Vol C Tables 4.2.6.8 and 6.1.1.4'
O O 0.0106 0.0060 'International Tables Vol C Tables 4.2.6.8 and 6.1.1.4'

loop_
_geom_angle_atom_site_label_1
_geom_angle_atom_site_label_2
_geom_angle_atom_site_label_3
_geom_angle
H1A O1S H1B 111(3)
C16 O1 C20 116.1(2)
C13 N2 C12 108.44(19)
C13 N2 H5 125.8
C12 N2 H5 125.8
C9 N1 C8 114.20(19)
C9 N1 C7 114.78(19)
C8 N1 C7 107.93(18)
O1 C20 H3 109.5
O1 C20 H1 109.5
H3 C20 H1 109.5
O1 C20 H20 109.5
H3 C20 H20 109.5
H1 C20 H20 109.5
C15 C16 O1 124.2(3)
C15 C16 C17 121.2(2)
O1 C16 C17 114.5(2)
C16 C15 C14 118.3(2)
C16 C15 H4 120.8
C14 C15 H4 120.8
C15 C14 C13 120.0(2)
C15 C14 C11 133.5(2)
C13 C14 C11 106.5(2)
C12 C11 C14 107.1(2)
C12 C11 C10 123.0(2)
C14 C11 C10 129.8(2)
C11 C12 N2 109.7(2)
C11 C12 C7 126.0(2)
N2 C12 C7 124.2(2)
N1 C7 C12 108.63(19)
N1 C7 C6 101.11(18)
C12 C7 C6 111.4(2)
N1 C7 C19 110.34(19)
C12 C7 C19 111.91(19)
C6 C7 C19 112.9(2)
C5 C6 C1 120.8(2)
C5 C6 C7 110.3(2)
C1 C6 C7 129.0(2)
C2 C1 C6 118.7(3)
C2 C1 H13 120.7
C6 C1 H13 120.7
C3 C2 C1 120.4(3)
C3 C2 H11 119.8
C1 C2 H11 119.8
C2 C3 C4 121.2(3)
C2 C3 H2 119.4
C4 C3 H2 119.4
N2 C13 C18 130.7(2)
N2 C13 C14 108.3(2)
C18 C13 C14 121.0(2)
C11 C10 C9 108.8(2)
C11 C10 H17 109.9
C9 C10 H17 109.9
C11 C10 H16 109.9
C9 C10 H16 109.9
H17 C10 H16 108.3
N1 C9 C10 114.6(2)
N1 C9 H15 108.6
C10 C9 H15 108.6
N1 C9 H14 108.6
C10 C9 H14 108.6
H15 C9 H14 107.6
N1 C8 C5 102.65(19)
N1 C8 H6 111.2
C5 C8 H6 111.2
N1 C8 H7 111.2
C5 C8 H7 111.2
H6 C8 H7 109.2
C6 C5 C4 120.3(3)
C6 C5 C8 109.5(2)
C4 C5 C8 130.1(3)
C7 C19 H8 109.5
C7 C19 H10 109.5
H8 C19 H10 109.5
C7 C19 H9 109.5
H8 C19 H9 109.5
H10 C19 H9 109.5
C3 C4 C5 118.7(3)
C3 C4 H12 120.7
C5 C4 H12 120.7
C17 C18 C13 117.7(2)
C17 C18 H19 121.1
C13 C18 H19 121.1
C18 C17 C16 121.7(2)
C18 C17 H18 119.1
C16 C17 H18 119.1

loop_
_geom_bond_atom_site_label_1
_geom_bond_atom_site_label_2
_geom_bond_distance
O1S H1A 0.91(3)
O1S H1B 0.85(4)
O1 C16 1.385(3)
O1 C20 1.428(3)
N2 C13 1.373(3)
N2 C12 1.385(3)
N2 H5 0.8600
N1 C9 1.469(3)
N1 C8 1.478(3)
N1 C7 1.499(3)
C20 H3 0.9600
C20 H1 0.9600
C20 H20 0.9600
C16 C15 1.374(3)
C16 C17 1.395(4)
C15 C14 1.405(3)
C15 H4 0.9300
C14 C13 1.407(3)
C14 C11 1.438(3)
C11 C12 1.363(3)
C11 C10 1.495(3)
C12 C7 1.509(3)
C7 C6 1.513(3)
C7 C19 1.533(3)
C6 C5 1.383(3)
C6 C1 1.387(3)
C1 C2 1.382(4)
C1 H13 0.9300
C2 C3 1.379(4)
C2 H11 0.9300
C3 C4 1.380(4)
C3 H2 0.9300
C13 C18 1.401(3)
C10 C9 1.535(3)
C10 H17 0.9700
C10 H16 0.9700
C9 H15 0.9700
C9 H14 0.9700
C8 C5 1.496(3)
C8 H6 0.9700
C8 H7 0.9700
C5 C4 1.384(4)
C19 H8 0.9600
C19 H10 0.9600
C19 H9 0.9600
C4 H12 0.9300
C18 C17 1.373(3)
C18 H19 0.9300
C17 H18 0.9300

loop_
_geom_torsion_atom_site_label_1
_geom_torsion_atom_site_label_2
_geom_torsion_atom_site_label_3
_geom_torsion_atom_site_label_4
_geom_torsion
C20 O1 C16 C15 -4.4(4)
C20 O1 C16 C17 175.5(2)
O1 C16 C15 C14 178.4(2)
C17 C16 C15 C14 -1.5(4)
C16 C15 C14 C13 -0.5(3)
C16 C15 C14 C11 -178.7(2)
C15 C14 C11 C12 177.0(2)
C13 C14 C11 C12 -1.4(2)
C15 C14 C11 C10 -6.2(4)
C13 C14 C11 C10 175.4(2)
C14 C11 C12 N2 1.2(3)
C10 C11 C12 N2 -175.9(2)
C14 C11 C12 C7 -175.6(2)
C10 C11 C12 C7 7.3(4)
C13 N2 C12 C11 -0.5(3)
C13 N2 C12 C7 176.4(2)
C9 N1 C7 C12 -39.3(3)
C8 N1 C7 C12 89.3(2)
C9 N1 C7 C6 -156.56(19)
C8 N1 C7 C6 -28.0(2)
C9 N1 C7 C19 83.8(2)
C8 N1 C7 C19 -147.6(2)
C11 C12 C7 N1 6.8(3)
N2 C12 C7 N1 -169.6(2)
C11 C12 C7 C6 117.3(3)
N2 C12 C7 C6 -59.1(3)
C11 C12 C7 C19 -115.3(3)
N2 C12 C7 C19 68.3(3)
N1 C7 C6 C5 16.6(2)
C12 C7 C6 C5 -98.6(2)
C19 C7 C6 C5 134.5(2)
N1 C7 C6 C1 -162.2(2)
C12 C7 C6 C1 82.5(3)
C19 C7 C6 C1 -44.4(3)
C5 C6 C1 C2 0.6(4)
C7 C6 C1 C2 179.3(2)
C6 C1 C2 C3 0.4(4)
C1 C2 C3 C4 -0.9(5)
C12 N2 C13 C18 -180.0(2)
C12 N2 C13 C14 -0.4(2)
C15 C14 C13 N2 -177.6(2)
C11 C14 C13 N2 1.1(2)
C15 C14 C13 C18 2.0(3)
C11 C14 C13 C18 -179.3(2)
C12 C11 C10 C9 10.0(3)
C14 C11 C10 C9 -166.4(2)
C8 N1 C9 C10 -64.9(3)
C7 N1 C9 C10 60.5(3)
C11 C10 C9 N1 -42.3(3)
C9 N1 C8 C5 157.63(19)
C7 N1 C8 C5 28.7(2)
C1 C6 C5 C4 -1.2(4)
C7 C6 C5 C4 179.9(2)
C1 C6 C5 C8 179.6(2)
C7 C6 C5 C8 0.6(3)
N1 C8 C5 C6 -17.9(3)
N1 C8 C5 C4 162.9(3)
C2 C3 C4 C5 0.3(5)
C6 C5 C4 C3 0.7(4)
C8 C5 C4 C3 179.8(3)
N2 C13 C18 C17 177.9(2)
C14 C13 C18 C17 -1.6(3)
C13 C18 C17 C16 -0.3(4)
C15 C16 C17 C18 1.9(4)
O1 C16 C17 C18 -178.0(2)
